data_4001621
loop_
_publ_author_name
'Tan, Xin'
'Li, Lei'
'Zhang, Jianyong'
'Han, Xiaorui'
'Jiang, Long'
'Li, Fuwei'
'Su, Cheng-Yong'

_publ_section_title
;
 Three-Dimensional Phosphine Metal--Organic Frameworks Assembled from
 Cu(I) and Pyridyl Diphosphine
;
_journal_issue 3
_journal_name_full 'Chemistry of Materials'
_journal_page_first 480
_journal_paper_doi 10.1021/cm202608f
_journal_volume 24
_journal_year 2012
_chemical_formula_sum 'C73 H57 Br2 Cl9 Cu2 N2 P4'
_chemical_formula_weight 1692.04
_chemical_name_systematic
; 
 ? 
;
_space_group_IT_number 154
_symmetry_cell_setting trigonal
_symmetry_space_group_name_Hall 'P 32 2"'
_symmetry_space_group_name_H-M 'P 32 2 1'
_atom_sites_solution_hydrogens geom
_atom_sites_solution_primary direct
_atom_sites_solution_secondary difmap
_audit_creation_method SHELXL-97
_cell_angle_alpha 90.00
_cell_angle_beta 90.00
_cell_angle_gamma 120.00
_cell_formula_units_Z 3
_cell_length_a 18.5561(4)
_cell_length_b 18.5561(4)
_cell_length_c 21.2628(5)
_cell_measurement_reflns_used 6175
_cell_measurement_temperature 150(2)
_cell_measurement_theta_max 67.411
_cell_measurement_theta_min 2.872
_cell_volume 6340.5(2)
_computing_cell_refinement 'Bruker FRAMBO'
_computing_data_collection 'Bruker FRAMBO'
_computing_data_reduction 'Bruker SAINT'
_computing_molecular_graphics 'Bruker SHELXTL'
_computing_publication_material 'Bruker SHELXTL'
_computing_structure_refinement 'SHELXL-97 (Sheldrick, 1997)'
_computing_structure_solution 'SHELXS-97 (Sheldrick, 1990)'
_diffrn_ambient_temperature 150(2)
_diffrn_measured_fraction_theta_full 0.993
_diffrn_measured_fraction_theta_max 0.993
_diffrn_measurement_device_type 'multiwire proportional'
_diffrn_measurement_method 'phi and omega scans'
_diffrn_radiation_monochromator graphite
_diffrn_radiation_source 'fine-focus sealed tube'
_diffrn_radiation_type CuK\a
_diffrn_radiation_wavelength 1.54178
_diffrn_reflns_av_R_equivalents 0.0300
_diffrn_reflns_av_sigmaI/netI 0.0402
_diffrn_reflns_limit_h_max 21
_diffrn_reflns_limit_h_min -17
_diffrn_reflns_limit_k_max 17
_diffrn_reflns_limit_k_min -20
_diffrn_reflns_limit_l_max 24
_diffrn_reflns_limit_l_min -15
_diffrn_reflns_number 13013
_diffrn_reflns_theta_full 62.38
_diffrn_reflns_theta_max 62.38
_diffrn_reflns_theta_min 3.45
_diffrn_standards_decay_% 0
_diffrn_standards_interval_count 0
_diffrn_standards_number 0
_exptl_absorpt_coefficient_mu 5.354
_exptl_absorpt_correction_T_max 0.5006
_exptl_absorpt_correction_T_min 0.2965
_exptl_absorpt_correction_type multi-scan
_exptl_absorpt_process_details SADABS
_exptl_crystal_colour yellow
_exptl_crystal_density_diffrn 1.329
_exptl_crystal_density_method 'not measured'
_exptl_crystal_description block
_exptl_crystal_F_000 2550
_exptl_crystal_size_max 0.30
_exptl_crystal_size_mid 0.15
_exptl_crystal_size_min 0.15
_refine_diff_density_max 0.813
_refine_diff_density_min -0.837
_refine_diff_density_rms 0.109
_refine_ls_abs_structure_details 'Flack H D (1983), Acta Cryst. A39, 876-881'
_refine_ls_abs_structure_Flack -0.04(6)
_refine_ls_extinction_method none
_refine_ls_goodness_of_fit_ref 1.091
_refine_ls_hydrogen_treatment constr
_refine_ls_matrix_type full
_refine_ls_number_parameters 536
_refine_ls_number_reflns 6509
_refine_ls_number_restraints 42
_refine_ls_restrained_S_all 1.085
_refine_ls_R_factor_all 0.1139
_refine_ls_R_factor_gt 0.1041
_refine_ls_shift/su_max 0.000
_refine_ls_shift/su_mean 0.000
_refine_ls_structure_factor_coef Fsqd
_refine_ls_weighting_details 'calc w=1/[\s^2^(Fo^2^)+(0.0125P)^2^+44.8310P] where P=(Fo^2^+2Fc^2^)/3'
_refine_ls_weighting_scheme calc
_refine_ls_wR_factor_gt 0.2175
_refine_ls_wR_factor_ref 0.2221
_reflns_number_gt 5655
_reflns_number_total 6509
_reflns_threshold_expression >2sigma(I)
_cod_data_source_file cm202608f_si_002.cif
_cod_data_source_block CuL-Br
_cod_depositor_comments
;
The following automatic conversions were performed:

'_symmetry_cell_setting' value 'Trigonal' changed to 'trigonal'
according to /home/saulius/struct/CIF-dictionaries/cif_core.dic
dictionary named 'cif_core.dic' version 2.4.1 from 2010-06-29.

Automatic conversion script
Id: cif_fix_values 1715 2011-07-08 13:25:40Z adriana 
;
_cod_original_sg_symbol_H-M P3(2)21
_cod_database_code 4001621

loop_
_symmetry_equiv_pos_as_xyz
'x, y, z'
'-y, x-y, z+2/3'
'-x+y, -x, z+1/3'
'y, x, -z'
'x-y, -y, -z+1/3'
'-x, -x+y, -z+2/3'

loop_
_atom_site_label
_atom_site_type_symbol
_atom_site_fract_x
_atom_site_fract_y
_atom_site_fract_z
_atom_site_U_iso_or_equiv
_atom_site_adp_type
_atom_site_occupancy
_atom_site_symmetry_multiplicity
_atom_site_calc_flag
_atom_site_refinement_flags
_atom_site_disorder_assembly
_atom_site_disorder_group
Br1 Br 0.1648(2) 0.78871(17) 0.96488(15) 0.1961(14) Uani 1 1 d . A .
C1 C 0.2445(7) 0.5969(8) 0.8958(4) 0.064(3) Uani 1 1 d . . .
C2 C 0.2906(7) 0.5626(8) 0.8748(4) 0.070(3) Uani 1 1 d . A .
H2 H 0.3355 0.5674 0.8994 0.083 Uiso 1 1 calc R . .
C3 C 0.2714(8) 0.5196(8) 0.8156(4) 0.071(3) Uani 1 1 d . . .
C4 C 0.2046(7) 0.5142(8) 0.7827(4) 0.062(3) Uani 1 1 d . A .
H4 H 0.1895 0.4850 0.7438 0.075 Uiso 1 1 calc R . .
C5 C 0.1608(6) 0.5481(7) 0.8028(4) 0.053(2) Uani 1 1 d . . .
C6 C 0.1800(6) 0.5909(7) 0.8597(4) 0.060(3) Uani 1 1 d . A .
H6 H 0.1488 0.6158 0.8736 0.072 Uiso 1 1 calc R . .
C7 C 0.0873(6) 0.5411(7) 0.7654(4) 0.054(3) Uani 1 1 d . A .
C8 C 0.0353(6) 0.4680(7) 0.7318(4) 0.055(3) Uani 1 1 d . . .
H8 H 0.0449 0.4223 0.7320 0.066 Uiso 1 1 calc R A .
C9 C -0.0285(7) 0.4649(7) 0.6994(4) 0.063(3) Uani 1 1 d . A .
H9 H -0.0625 0.4157 0.6760 0.076 Uiso 1 1 calc R . .
C10 C 0.0010(7) 0.5928(8) 0.7302(4) 0.060(3) Uani 1 1 d . A .
H10 H -0.0118 0.6364 0.7305 0.072 Uiso 1 1 calc R . .
C11 C 0.0695(7) 0.6044(7) 0.7640(4) 0.061(3) Uani 1 1 d . . .
H11 H 0.1035 0.6551 0.7857 0.074 Uiso 1 1 calc R A .
C12 C 0.2820(8) 0.5774(10) 1.0226(4) 0.076(4) Uani 1 1 d . . .
C13 C 0.3338(9) 0.6094(10) 1.0769(4) 0.091(4) Uani 1 1 d . A .
H13 H 0.3620 0.6676 1.0846 0.109 Uiso 1 1 calc R . .
C14 C 0.3441(11) 0.5599(12) 1.1175(6) 0.114(6) Uani 1 1 d . . .
H14 H 0.3818 0.5826 1.1518 0.136 Uiso 1 1 calc R A .
C15 C 0.2993(10) 0.4771(13) 1.1085(6) 0.106(5) Uani 1 1 d . A .
H15 H 0.3016 0.4411 1.1392 0.127 Uiso 1 1 calc R . .
C16 C 0.2508(10) 0.4432(11) 1.0565(5) 0.098(5) Uani 1 1 d . . .
H16 H 0.2244 0.3852 1.0483 0.118 Uiso 1 1 calc R A .
C17 C 0.2411(8) 0.4978(9) 1.0150(5) 0.071(3) Uani 1 1 d . A .
H17 H 0.2033 0.4751 0.9808 0.085 Uiso 1 1 calc R . .
C19 C 0.3561(6) 0.8188(7) 0.9404(6) 0.048(5) Uani 0.51(2) 1 d PGU A 1
H19A H 0.3043 0.8174 0.9381 0.058 Uiso 0.51(2) 1 calc PR A 1
C20 C 0.4292(8) 0.8909(6) 0.9244(6) 0.047(5) Uani 0.51(2) 1 d PGU A 1
H20A H 0.4274 0.9389 0.9112 0.057 Uiso 0.51(2) 1 calc PR A 1
C21 C 0.5050(6) 0.8928(7) 0.9278(6) 0.051(5) Uani 0.51(2) 1 d PGU A 1
H21A H 0.5549 0.9421 0.9169 0.061 Uiso 0.51(2) 1 calc PR A 1
C22 C 0.5076(6) 0.8227(9) 0.9472(8) 0.062(6) Uani 0.51(2) 1 d PGU A 1
H22A H 0.5594 0.8240 0.9496 0.075 Uiso 0.51(2) 1 calc PR A 1
C23 C 0.4345(8) 0.7505(7) 0.9632(8) 0.069(8) Uani 0.51(2) 1 d PGU A 1
H23A H 0.4363 0.7026 0.9765 0.082 Uiso 0.51(2) 1 calc PR A 1
C18 C 0.3587(7) 0.7486(6) 0.9598(7) 0.041(5) Uani 0.51(2) 1 d PGDU A 1
P1 P 0.26405(18) 0.6487(2) 0.97325(10) 0.0658(8) Uani 0.51(2) 1 d PDU A 1
C21' C 0.5280(8) 0.8618(12) 0.9371(8) 0.073(8) Uani 0.49(2) 1 d PGU A 2
H21B H 0.5810 0.9087 0.9286 0.087 Uiso 0.49(2) 1 calc PR A 2
C20' C 0.5216(7) 0.7862(15) 0.9532(8) 0.129(18) Uani 0.49(2) 1 d PG A 2
H20B H 0.5702 0.7815 0.9557 0.155 Uiso 0.49(2) 1 calc PR A 2
C19' C 0.4440(9) 0.7174(12) 0.9657(8) 0.101(12) Uani 0.49(2) 1 d PG A 2
H19B H 0.4396 0.6658 0.9767 0.121 Uiso 0.49(2) 1 calc PR A 2
C18' C 0.3729(6) 0.7243(10) 0.9620(8) 0.056(6) Uani 0.49(2) 1 d PGDU A 2
C23' C 0.3793(8) 0.7999(11) 0.9459(8) 0.067(7) Uani 0.49(2) 1 d PGU A 2
H23B H 0.3307 0.8046 0.9434 0.081 Uiso 0.49(2) 1 calc PR A 2
C22' C 0.4569(12) 0.8686(9) 0.9334(8) 0.077(8) Uani 0.49(2) 1 d PGU A 2
H22B H 0.4613 0.9203 0.9224 0.092 Uiso 0.49(2) 1 calc PR A 2
P1' P 0.26405(18) 0.6487(2) 0.97325(10) 0.0658(8) Uani 0.49(2) 1 d PDU A 2
C24 C 0.2783(10) 0.3701(11) 0.8097(6) 0.094(5) Uani 1 1 d . . .
C25 C 0.2459(13) 0.3492(13) 0.8722(7) 0.147(9) Uani 1 1 d . A .
H25 H 0.2477 0.3904 0.8997 0.176 Uiso 1 1 calc R . .
C26 C 0.2107(15) 0.2649(16) 0.8921(10) 0.158(10) Uani 1 1 d . . .
H26 H 0.1880 0.2495 0.9332 0.189 Uiso 1 1 calc R A .
C27 C 0.2093(16) 0.2077(16) 0.8539(13) 0.182(12) Uani 1 1 d . A .
H27 H 0.1887 0.1530 0.8697 0.218 Uiso 1 1 calc R . .
C28 C 0.2364(13) 0.2239(12) 0.7922(10) 0.136(7) Uani 1 1 d . . .
H28 H 0.2309 0.1810 0.7648 0.163 Uiso 1 1 calc R A .
C29 C 0.2705(11) 0.3023(13) 0.7731(8) 0.119(6) Uani 1 1 d . A .
H29 H 0.2915 0.3142 0.7314 0.143 Uiso 1 1 calc R . .
C30 C 0.4263(10) 0.5195(11) 0.8269(5) 0.083(4) Uani 1 1 d . . .
C31 C 0.4814(10) 0.5996(14) 0.8158(6) 0.115(6) Uani 1 1 d . A .
H31 H 0.4676 0.6283 0.7854 0.138 Uiso 1 1 calc R . .
C32 C 0.5587(11) 0.6437(11) 0.8467(8) 0.118(3) Uani 1 1 d U . .
H32 H 0.5974 0.6989 0.8340 0.141 Uiso 1 1 calc R A .
C33 C 0.5779(11) 0.6091(11) 0.8931(8) 0.117(3) Uani 1 1 d U A .
H33 H 0.6264 0.6389 0.9182 0.141 Uiso 1 1 calc R . .
C34 C 0.5218(11) 0.5265(11) 0.9018(8) 0.116(3) Uani 1 1 d U . .
H34 H 0.5372 0.4975 0.9307 0.139 Uiso 1 1 calc R A .
C35 C 0.4434(11) 0.4796(11) 0.8726(7) 0.110(3) Uani 1 1 d U A .
H35 H 0.4053 0.4237 0.8843 0.132 Uiso 1 1 calc R . .
C36 C 0.8616(12) 0.1636(11) 0.2088(13) 0.225(5) Uani 0.45 1 d PDU B 1
H36A H 0.8332 0.1434 0.1672 0.270 Uiso 0.45 1 calc PR B 1
Cl1 Cl 0.8344(10) 0.2323(10) 0.2286(8) 0.216(5) Uani 0.45 1 d PDU B 1
Cl2 Cl 0.8186(11) 0.0774(9) 0.2512(9) 0.240(5) Uani 0.45 1 d PDU B 1
Cl3 Cl 0.9610(9) 0.2017(11) 0.1898(8) 0.225(5) Uani 0.45 1 d PDU B 1
C36' C 0.8944(17) 0.060(2) 0.2255(12) 0.251(6) Uani 0.25 1 d PDU . 2
H36B H 0.8879 0.0028 0.2239 0.301 Uiso 0.25 1 calc PR . 2
Cl1' Cl 0.9694(18) 0.112(2) 0.1736(13) 0.257(7) Uani 0.25 1 d PDU . 2
Cl2' Cl 0.8012(16) 0.042(2) 0.2045(15) 0.250(6) Uani 0.25 1 d PDU . 2
Cl3' Cl 0.921(2) 0.087(2) 0.2997(11) 0.260(7) Uani 0.25 1 d PDU . 2
C37 C 0.980(2) 0.2174(17) 0.9963(12) 0.282(5) Uani 0.35 1 d PDU C 1
H37A H 0.9195 0.1937 1.0060 0.338 Uiso 0.35 1 calc PR C 1
Cl4 Cl 0.998(2) 0.1429(16) 1.0200(13) 0.287(6) Uani 0.35 1 d PDU C 1
Cl5 Cl 0.984(2) 0.234(2) 0.9194(11) 0.277(6) Uani 0.35 1 d PDU C 1
Cl6 Cl 1.025(2) 0.3028(16) 1.0401(12) 0.280(6) Uani 0.35 1 d PDU C 1
C37' C 1.0239(18) 0.2155(14) 0.9514(11) 0.283(5) Uani 0.45 1 d PDU D 2
H37B H 1.0759 0.2367 0.9259 0.339 Uiso 0.45 1 calc PR D 2
Cl4' Cl 1.0498(14) 0.2898(12) 1.0046(10) 0.280(6) Uani 0.45 1 d PDU D 2
Cl5' Cl 0.9547(17) 0.2076(16) 0.8988(11) 0.277(6) Uani 0.45 1 d PDU D 2
Cl6' Cl 1.0096(17) 0.1251(13) 0.9787(11) 0.290(6) Uani 0.45 1 d PDU D 2
Cu1 Cu 0.15713(10) 0.66498(11) 1.00951(6) 0.0688(5) Uani 1 1 d . . .
N1 N -0.0483(5) 0.5247(6) 0.6972(3) 0.060(2) Uani 1 1 d . . .
P2 P 0.3308(2) 0.4748(2) 0.78206(11) 0.0729(8) Uani 1 1 d . A .

loop_
_atom_site_aniso_label
_atom_site_aniso_U_11
_atom_site_aniso_U_22
_atom_site_aniso_U_33
_atom_site_aniso_U_23
_atom_site_aniso_U_13
_atom_site_aniso_U_12
Br1 0.228(3) 0.1238(19) 0.193(3) 0.0251(19) -0.008(2) 0.056(2)
C1 0.061(6) 0.113(10) 0.023(4) -0.001(5) 0.001(4) 0.047(7)
C2 0.079(8) 0.106(10) 0.028(4) 0.010(5) -0.005(5) 0.049(8)
C3 0.087(9) 0.104(10) 0.031(5) 0.018(5) 0.011(5) 0.054(8)
C4 0.071(7) 0.097(8) 0.024(4) 0.003(5) 0.002(5) 0.046(7)
C5 0.066(6) 0.074(7) 0.020(4) 0.005(4) 0.003(4) 0.035(6)
C6 0.057(6) 0.093(8) 0.024(4) 0.003(5) 0.007(4) 0.032(6)
C7 0.058(6) 0.088(8) 0.021(4) 0.003(4) 0.005(4) 0.040(6)
C8 0.068(7) 0.081(7) 0.031(4) -0.010(5) -0.003(4) 0.049(6)
C9 0.079(8) 0.081(8) 0.028(5) -0.015(5) -0.006(5) 0.040(7)
C10 0.074(7) 0.080(8) 0.038(5) 0.004(5) 0.005(5) 0.047(7)
C11 0.079(7) 0.082(8) 0.026(4) 0.003(4) 0.000(5) 0.042(6)
C12 0.076(8) 0.128(12) 0.026(5) 0.003(6) 0.003(5) 0.054(9)
C13 0.104(10) 0.143(13) 0.028(5) -0.009(6) -0.014(6) 0.064(10)
C14 0.155(16) 0.161(17) 0.044(7) -0.028(9) -0.042(8) 0.094(14)
C15 0.127(13) 0.175(17) 0.043(7) 0.011(9) -0.015(7) 0.096(14)
C16 0.129(12) 0.147(14) 0.047(6) 0.005(8) 0.010(7) 0.092(11)
C17 0.084(9) 0.103(10) 0.036(5) 0.009(6) 0.002(5) 0.055(8)
C19 0.051(6) 0.049(6) 0.045(6) -0.002(3) 0.000(3) 0.025(4)
C20 0.055(7) 0.045(6) 0.037(6) -0.006(4) 0.001(4) 0.022(5)
C21 0.050(7) 0.054(7) 0.040(6) -0.007(4) 0.003(4) 0.018(5)
C22 0.064(8) 0.061(8) 0.054(7) -0.003(5) 0.000(5) 0.026(5)
C23 0.068(9) 0.074(9) 0.063(9) -0.003(5) 0.001(5) 0.034(5)
C18 0.050(6) 0.042(6) 0.032(6) -0.002(4) 0.001(4) 0.024(4)
P1 0.0674(16) 0.0871(19) 0.0254(10) -0.0028(11) -0.0017(11) 0.0256(14)
C21' 0.074(9) 0.073(9) 0.067(9) -0.004(5) 0.002(5) 0.033(5)
C20' 0.08(2) 0.28(5) 0.054(16) -0.08(2) -0.037(15) 0.11(3)
C19' 0.08(2) 0.20(4) 0.025(11) -0.020(15) -0.007(11) 0.08(2)
C18' 0.056(7) 0.061(7) 0.047(7) -0.004(5) 0.000(5) 0.027(5)
C23' 0.070(8) 0.068(8) 0.058(8) -0.011(5) 0.004(5) 0.030(5)
C22' 0.077(9) 0.080(9) 0.068(9) -0.007(5) 0.004(5) 0.035(6)
P1' 0.0674(16) 0.0871(19) 0.0254(10) -0.0028(11) -0.0017(11) 0.0256(14)
C24 0.104(11) 0.157(14) 0.063(7) 0.030(8) 0.026(8) 0.096(11)
C25 0.24(2) 0.20(2) 0.086(10) 0.072(12) 0.091(13) 0.171(19)
C26 0.20(2) 0.21(2) 0.130(16) 0.098(17) 0.083(16) 0.15(2)
C27 0.19(2) 0.17(2) 0.24(3) 0.11(2) 0.09(2) 0.13(2)
C28 0.172(19) 0.109(14) 0.149(17) 0.034(13) 0.051(15) 0.087(14)
C29 0.126(14) 0.161(18) 0.090(11) 0.043(12) 0.039(10) 0.086(14)
C30 0.100(10) 0.146(14) 0.032(5) 0.031(7) 0.023(6) 0.083(10)
C31 0.104(12) 0.21(2) 0.055(8) 0.002(11) -0.013(8) 0.101(14)
C32 0.117(5) 0.120(4) 0.114(5) 0.006(3) -0.006(4) 0.058(3)
C33 0.116(4) 0.120(4) 0.115(4) 0.005(3) -0.008(3) 0.059(3)
C34 0.116(4) 0.120(4) 0.113(4) 0.005(3) -0.009(3) 0.061(3)
C35 0.113(4) 0.114(4) 0.109(5) 0.006(4) -0.008(4) 0.062(3)
C36 0.221(6) 0.228(6) 0.226(6) -0.002(4) 0.000(4) 0.112(4)
Cl1 0.205(6) 0.220(6) 0.208(6) -0.011(4) 0.004(4) 0.096(4)
Cl2 0.234(6) 0.241(5) 0.243(6) 0.007(4) 0.006(4) 0.115(4)
Cl3 0.222(6) 0.227(6) 0.227(6) 0.000(4) 0.002(4) 0.113(4)
C36' 0.250(6) 0.251(6) 0.251(6) 0.001(3) 0.001(3) 0.124(4)
Cl1' 0.251(7) 0.260(8) 0.257(7) 0.000(5) 0.004(4) 0.125(5)
Cl2' 0.248(6) 0.249(7) 0.249(7) 0.000(4) 0.003(3) 0.122(4)
Cl3' 0.262(8) 0.260(8) 0.254(7) 0.001(4) -0.002(4) 0.127(5)
C37 0.282(6) 0.282(6) 0.282(6) 0.000(2) 0.000(2) 0.141(3)
Cl4 0.290(7) 0.285(6) 0.287(7) 0.004(4) -0.001(4) 0.144(4)
Cl5 0.277(7) 0.282(6) 0.280(6) -0.002(3) 0.002(4) 0.145(4)
Cl6 0.277(7) 0.282(6) 0.281(7) -0.001(4) -0.006(4) 0.140(4)
C37' 0.282(6) 0.283(6) 0.283(6) 0.000(2) 0.000(2) 0.142(3)
Cl4' 0.277(7) 0.282(6) 0.283(6) -0.001(3) -0.004(4) 0.140(4)
Cl5' 0.274(7) 0.282(7) 0.276(6) -0.006(4) 0.004(4) 0.141(4)
Cl6' 0.291(7) 0.286(6) 0.293(7) 0.003(4) 0.003(4) 0.145(4)
Cu1 0.0798(11) 0.0790(11) 0.0303(6) -0.0058(7) -0.0037(7) 0.0268(9)
N1 0.066(6) 0.072(6) 0.029(4) -0.002(4) 0.001(4) 0.026(5)
P2 0.088(2) 0.115(3) 0.0350(11) 0.0120(14) 0.0105(14) 0.065(2)

loop_
_atom_type_symbol
_atom_type_description
_atom_type_scat_dispersion_real
_atom_type_scat_dispersion_imag
_atom_type_scat_source
C C 0.0181 0.0091 'International Tables Vol C Tables 4.2.6.8 and 6.1.1.4'
H H 0.0000 0.0000 'International Tables Vol C Tables 4.2.6.8 and 6.1.1.4'
N N 0.0311 0.0180 'International Tables Vol C Tables 4.2.6.8 and 6.1.1.4'
P P 0.2955 0.4335 'International Tables Vol C Tables 4.2.6.8 and 6.1.1.4'
Cu Cu -1.9646 0.5888 'International Tables Vol C Tables 4.2.6.8 and 6.1.1.4'
Cl Cl 0.3639 0.7018 'International Tables Vol C Tables 4.2.6.8 and 6.1.1.4'
Br Br -0.6763 1.2805 'International Tables Vol C Tables 4.2.6.8 and 6.1.1.4'

loop_
_geom_angle_atom_site_label_1
_geom_angle_atom_site_label_2
_geom_angle_atom_site_label_3
_geom_angle
_geom_angle_site_symmetry_1
_geom_angle_site_symmetry_3
C2 C1 C6 119.9(9) . .
C2 C1 P1 121.7(8) . .
C6 C1 P1 118.3(8) . .
C1 C2 C3 120.3(10) . .
C1 C2 H2 119.9 . .
C3 C2 H2 119.9 . .
C4 C3 C2 116.6(11) . .
C4 C3 P2 119.5(8) . .
C2 C3 P2 123.9(9) . .
C5 C4 C3 122.9(10) . .
C5 C4 H4 118.5 . .
C3 C4 H4 118.5 . .
C4 C5 C6 120.6(10) . .
C4 C5 C7 121.8(9) . .
C6 C5 C7 117.6(9) . .
C1 C6 C5 119.6(10) . .
C1 C6 H6 120.2 . .
C5 C6 H6 120.2 . .
C11 C7 C8 118.3(9) . .
C11 C7 C5 121.8(10) . .
C8 C7 C5 119.9(10) . .
C9 C8 C7 117.8(10) . .
C9 C8 H8 121.1 . .
C7 C8 H8 121.1 . .
N1 C9 C8 125.7(10) . .
N1 C9 H9 117.1 . .
C8 C9 H9 117.1 . .
N1 C10 C11 124.4(11) . .
N1 C10 H10 117.8 . .
C11 C10 H10 117.8 . .
C7 C11 C10 118.4(11) . .
C7 C11 H11 120.8 . .
C10 C11 H11 120.8 . .
C17 C12 C13 117.9(13) . .
C17 C12 P1 122.3(9) . .
C13 C12 P1 119.1(12) . .
C14 C13 C12 122.1(15) . .
C14 C13 H13 118.9 . .
C12 C13 H13 118.9 . .
C13 C14 C15 118.2(14) . .
C13 C14 H14 120.9 . .
C15 C14 H14 120.9 . .
C14 C15 C16 122.0(15) . .
C14 C15 H15 119.0 . .
C16 C15 H15 119.0 . .
C15 C16 C17 117.7(16) . .
C15 C16 H16 121.2 . .
C17 C16 H16 121.2 . .
C12 C17 C16 121.7(13) . .
C12 C17 H17 119.2 . .
C16 C17 H17 119.2 . .
C20 C19 C18 120.0 . .
C20 C19 H19A 120.0 . .
C18 C19 H19A 120.0 . .
C21 C20 C19 120.0 . .
C21 C20 H20A 120.0 . .
C19 C20 H20A 120.0 . .
C20 C21 C22 120.0 . .
C20 C21 H21A 120.0 . .
C22 C21 H21A 120.0 . .
C23 C22 C21 120.0 . .
C23 C22 H22A 120.0 . .
C21 C22 H22A 120.0 . .
C22 C23 C18 120.0 . .
C22 C23 H23A 120.0 . .
C18 C23 H23A 120.0 . .
C23 C18 C19 120.0 . .
C23 C18 P1 117.7(8) . .
C19 C18 P1 122.0(8) . .
C18 P1 C12 112.9(7) . .
C18 P1 C1 103.1(6) . .
C12 P1 C1 101.1(5) . .
C18 P1 Cu1 112.1(5) . .
C12 P1 Cu1 112.5(4) . .
C1 P1 Cu1 114.3(4) . .
C20' C21' C22' 120.0 . .
C20' C21' H21B 120.0 . .
C22' C21' H21B 120.0 . .
C19' C20' C21' 120.0 . .
C19' C20' H20B 120.0 . .
C21' C20' H20B 120.0 . .
C18' C19' C20' 120.0 . .
C18' C19' H19B 120.0 . .
C20' C19' H19B 120.0 . .
C23' C18' C19' 120.0 . .
C18' C23' C22' 120.0 . .
C18' C23' H23B 120.0 . .
C22' C23' H23B 120.0 . .
C23' C22' C21' 120.0 . .
C23' C22' H22B 120.0 . .
C21' C22' H22B 120.0 . .
C29 C24 C25 115.1(15) . .
C29 C24 P2 122.8(10) . .
C25 C24 P2 122.0(14) . .
C26 C25 C24 118.3(18) . .
C26 C25 H25 120.8 . .
C24 C25 H25 120.8 . .
C27 C26 C25 120.8(18) . .
C27 C26 H26 119.6 . .
C25 C26 H26 119.6 . .
C26 C27 C28 123(2) . .
C26 C27 H27 118.4 . .
C28 C27 H27 118.4 . .
C29 C28 C27 117(2) . .
C29 C28 H28 121.6 . .
C27 C28 H28 121.6 . .
C28 C29 C24 125.7(16) . .
C28 C29 H29 117.1 . .
C24 C29 H29 117.1 . .
C31 C30 C35 118.5(16) . .
C31 C30 P2 116.4(10) . .
C35 C30 P2 125.0(14) . .
C30 C31 C32 123.5(16) . .
C30 C31 H31 118.2 . .
C32 C31 H31 118.2 . .
C33 C32 C31 120.8(18) . .
C33 C32 H32 119.6 . .
C31 C32 H32 119.6 . .
C32 C33 C34 114.0(18) . .
C32 C33 H33 123.0 . .
C34 C33 H33 123.0 . .
C33 C34 C35 127.2(17) . .
C33 C34 H34 116.4 . .
C35 C34 H34 116.4 . .
C30 C35 C34 115.5(17) . .
C30 C35 H35 122.3 . .
C34 C35 H35 122.3 . .
Cl1 C36 Cl2 115.0(10) . .
Cl1 C36 Cl3 116.1(10) . .
Cl2 C36 Cl3 116.1(10) . .
Cl1 C36 H36A 102.1 . .
Cl2 C36 H36A 102.1 . .
Cl3 C36 H36A 102.1 . .
Cl2' C36' Cl1' 115.2(10) . .
Cl2' C36' Cl3' 115.8(10) . .
Cl1' C36' Cl3' 114.9(10) . .
Cl2' C36' H36B 102.7 . .
Cl1' C36' H36B 102.7 . .
Cl3' C36' H36B 102.7 . .
C36' Cl2' Cl2' 108.4(14) . 5
Cl4 C37 Cl6 114.4(10) . .
Cl4 C37 Cl5 116.3(10) . .
Cl6 C37 Cl5 115.1(10) . .
Cl4 C37 H37A 102.8 . .
Cl6 C37 H37A 102.8 . .
Cl5 C37 H37A 102.8 . .
Cl5' C37' Cl4' 115.1(10) . .
Cl5' C37' Cl6' 114.9(10) . .
Cl4' C37' Cl6' 115.7(10) . .
Cl5' C37' H37B 102.8 . .
Cl4' C37' H37B 102.8 . .
Cl6' C37' H37B 102.8 . .
N1 Cu1 P2 111.1(2) 6_556 3_565
N1 Cu1 P1 107.9(3) 6_556 .
P2 Cu1 P1 117.02(12) 3_565 .
N1 Cu1 Br1 101.0(3) 6_556 .
P2 Cu1 Br1 108.20(14) 3_565 .
P1 Cu1 Br1 110.46(13) . .
C10 N1 C9 115.3(10) . .
C10 N1 Cu1 121.1(8) . 6_556
C9 N1 Cu1 122.9(7) . 6_556
C24 P2 C30 101.6(7) . .
C24 P2 C3 104.0(6) . .
C30 P2 C3 105.2(6) . .
C24 P2 Cu1 116.3(5) . 2_664
C30 P2 Cu1 120.1(4) . 2_664
C3 P2 Cu1 108.0(3) . 2_664

loop_
_geom_bond_atom_site_label_1
_geom_bond_atom_site_label_2
_geom_bond_distance
_geom_bond_site_symmetry_2
Br1 Cu1 2.422(3) .
C1 C2 1.373(15) .
C1 C6 1.377(14) .
C1 P1 1.849(9) .
C2 C3 1.435(15) .
C2 H2 0.9500 .
C3 C4 1.385(15) .
C3 P2 1.824(12) .
C4 C5 1.322(14) .
C4 H4 0.9500 .
C5 C6 1.394(13) .
C5 C7 1.527(13) .
C6 H6 0.9500 .
C7 C11 1.370(14) .
C7 C8 1.404(14) .
C8 C9 1.347(14) .
C8 H8 0.9500 .
C9 N1 1.334(13) .
C9 H9 0.9500 .
C10 N1 1.330(13) .
C10 C11 1.381(14) .
C10 H10 0.9500 .
C11 H11 0.9500 .
C12 C17 1.289(17) .
C12 C13 1.428(15) .
C12 P1 1.847(14) .
C13 C14 1.34(2) .
C13 H13 0.9500 .
C14 C15 1.35(2) .
C14 H14 0.9500 .
C15 C16 1.364(19) .
C15 H15 0.9500 .
C16 C17 1.422(17) .
C16 H16 0.9500 .
C17 H17 0.9500 .
C19 C20 1.3900 .
C19 C18 1.3900 .
C19 H19A 0.9500 .
C20 C21 1.3900 .
C20 H20A 0.9500 .
C21 C22 1.3900 .
C21 H21A 0.9500 .
C22 C23 1.3900 .
C22 H22A 0.9500 .
C23 C18 1.3900 .
C23 H23A 0.9500 .
C18 P1 1.829(7) .
P1 Cu1 2.285(4) .
C21' C20' 1.3900 .
C21' C22' 1.3900 .
C21' H21B 0.9500 .
C20' C19' 1.3900 .
C20' H20B 0.9500 .
C19' C18' 1.3900 .
C19' H19B 0.9500 .
C18' C23' 1.3900 .
C23' C22' 1.3900 .
C23' H23B 0.9500 .
C22' H22B 0.9500 .
C24 C29 1.43(2) .
C24 C25 1.429(17) .
C24 P2 1.782(16) .
C25 C26 1.43(3) .
C25 H25 0.9500 .
C26 C27 1.33(3) .
C26 H26 0.9500 .
C27 C28 1.38(3) .
C27 H27 0.9500 .
C28 C29 1.33(2) .
C28 H28 0.9500 .
C29 H29 0.9500 .
C30 C31 1.34(2) .
C30 C35 1.352(18) .
C30 P2 1.809(15) .
C31 C32 1.41(2) .
C31 H31 0.9500 .
C32 C33 1.32(2) .
C32 H32 0.9500 .
C33 C34 1.37(2) .
C33 H33 0.9500 .
C34 C35 1.41(2) .
C34 H34 0.9500 .
C35 H35 0.9500 .
C36 Cl1 1.644(10) .
C36 Cl2 1.654(10) .
C36 Cl3 1.662(10) .
C36 H36A 1.0000 .
C36' Cl2' 1.654(10) .
C36' Cl1' 1.656(10) .
C36' Cl3' 1.657(10) .
C36' H36B 1.0000 .
Cl2' Cl2' 2.10(6) 5
C37 Cl4 1.656(10) .
C37 Cl6 1.658(10) .
C37 Cl5 1.659(10) .
C37 H37A 1.0000 .
C37' Cl5' 1.653(10) .
C37' Cl4' 1.658(10) .
C37' Cl6' 1.666(10) .
C37' H37B 1.0000 .
Cu1 N1 2.065(9) 6_556
Cu1 P2 2.270(3) 3_565
N1 Cu1 2.065(9) 6_556
P2 Cu1 2.270(3) 2_664

loop_
_geom_torsion_atom_site_label_1
_geom_torsion_atom_site_label_2
_geom_torsion_atom_site_label_3
_geom_torsion_atom_site_label_4
_geom_torsion
_geom_torsion_site_symmetry_4
C6 C1 C2 C3 -0.7(18) .
P1 C1 C2 C3 177.2(9) .
C1 C2 C3 C4 -0.8(18) .
C1 C2 C3 P2 177.8(9) .
C2 C3 C4 C5 1.5(18) .
P2 C3 C4 C5 -177.2(9) .
C3 C4 C5 C6 -0.6(18) .
C3 C4 C5 C7 -179.9(10) .
C2 C1 C6 C5 1.6(17) .
P1 C1 C6 C5 -176.4(8) .
C4 C5 C6 C1 -0.9(16) .
C7 C5 C6 C1 178.4(10) .
C4 C5 C7 C11 -144.9(11) .
C6 C5 C7 C11 35.8(14) .
C4 C5 C7 C8 35.7(14) .
C6 C5 C7 C8 -143.6(9) .
C11 C7 C8 C9 0.9(14) .
C5 C7 C8 C9 -179.8(9) .
C7 C8 C9 N1 -1.5(16) .
C8 C7 C11 C10 0.7(14) .
C5 C7 C11 C10 -178.7(8) .
N1 C10 C11 C7 -1.8(15) .
C17 C12 C13 C14 4(2) .
P1 C12 C13 C14 174.5(12) .
C12 C13 C14 C15 -5(2) .
C13 C14 C15 C16 6(3) .
C14 C15 C16 C17 -7(2) .
C13 C12 C17 C16 -4.3(18) .
P1 C12 C17 C16 -174.9(9) .
C15 C16 C17 C12 6(2) .
C18 C19 C20 C21 0.0 .
C19 C20 C21 C22 0.0 .
C20 C21 C22 C23 0.0 .
C21 C22 C23 C18 0.0 .
C22 C23 C18 C19 0.0 .
C22 C23 C18 P1 173.5(10) .
C20 C19 C18 C23 0.0 .
C20 C19 C18 P1 -173.2(10) .
C23 C18 P1 C12 25.7(9) .
C19 C18 P1 C12 -160.9(8) .
C23 C18 P1 C1 -82.5(8) .
C19 C18 P1 C1 90.9(9) .
C23 C18 P1 Cu1 154.1(6) .
C19 C18 P1 Cu1 -32.5(9) .
C17 C12 P1 C18 -146.7(10) .
C13 C12 P1 C18 42.8(11) .
C17 C12 P1 C1 -37.2(11) .
C13 C12 P1 C1 152.3(9) .
C17 C12 P1 Cu1 85.2(10) .
C13 C12 P1 Cu1 -85.3(10) .
C2 C1 P1 C18 75.6(12) .
C6 C1 P1 C18 -106.4(10) .
C2 C1 P1 C12 -41.3(12) .
C6 C1 P1 C12 136.6(10) .
C2 C1 P1 Cu1 -162.4(9) .
C6 C1 P1 Cu1 15.5(11) .
C22' C21' C20' C19' 0.0 .
C21' C20' C19' C18' 0.0 .
C20' C19' C18' C23' 0.0 .
C19' C18' C23' C22' 0.0 .
C18' C23' C22' C21' 0.0 .
C20' C21' C22' C23' 0.0 .
C29 C24 C25 C26 1(3) .
P2 C24 C25 C26 -175.0(16) .
C24 C25 C26 C27 1(4) .
C25 C26 C27 C28 -4(4) .
C26 C27 C28 C29 5(4) .
C27 C28 C29 C24 -3(3) .
C25 C24 C29 C28 0(3) .
P2 C24 C29 C28 176.0(16) .
C35 C30 C31 C32 4(2) .
P2 C30 C31 C32 180.0(12) .
C30 C31 C32 C33 -6(3) .
C31 C32 C33 C34 8(3) .
C32 C33 C34 C35 -9(3) .
C31 C30 C35 C34 -4(2) .
P2 C30 C35 C34 -179.7(12) .
C33 C34 C35 C30 7(3) .
Cl1' C36' Cl2' Cl2' 68(3) 5
Cl3' C36' Cl2' Cl2' -154(3) 5
C18 P1 Cu1 N1 142.9(6) 6_556
C12 P1 Cu1 N1 -88.5(5) 6_556
C1 P1 Cu1 N1 26.0(5) 6_556
C18 P1 Cu1 P2 -91.0(5) 3_565
C12 P1 Cu1 P2 37.6(5) 3_565
C1 P1 Cu1 P2 152.1(4) 3_565
C18 P1 Cu1 Br1 33.4(5) .
C12 P1 Cu1 Br1 161.9(5) .
C1 P1 Cu1 Br1 -83.5(5) .
C11 C10 N1 C9 1.2(14) .
C11 C10 N1 Cu1 172.5(7) 6_556
C8 C9 N1 C10 0.5(15) .
C8 C9 N1 Cu1 -170.6(8) 6_556
C29 C24 P2 C30 -106.0(14) .
C25 C24 P2 C30 69.6(15) .
C29 C24 P2 C3 144.9(13) .
C25 C24 P2 C3 -39.5(15) .
C29 C24 P2 Cu1 26.3(15) 2_664
C25 C24 P2 Cu1 -158.1(13) 2_664
C31 C30 P2 C24 178.9(12) .
C35 C30 P2 C24 -5.0(14) .
C31 C30 P2 C3 -73.0(12) .
C35 C30 P2 C3 103.1(13) .
C31 C30 P2 Cu1 48.9(13) 2_664
C35 C30 P2 Cu1 -135.0(11) 2_664
C4 C3 P2 C24 -89.2(11) .
C2 C3 P2 C24 92.2(11) .
C4 C3 P2 C30 164.4(10) .
C2 C3 P2 C30 -14.2(12) .
C4 C3 P2 Cu1 34.9(11) 2_664
C2 C3 P2 Cu1 -143.6(9) 2_664
